data_1515167
loop_
_publ_author_name
'Siu, Fung-Ming'
'Lin, Iris Wing-Shan'
'Yan, Kun'
'Lok, Chun-Nam'
'Low, Kam-Hung'
'Leung, Thomas Yun-Chung'
'Lam, Tin-Lun'
'Che, Chi-Ming'

_publ_section_title
;
 Anticancer dirhodium(ii,ii) carboxylates as potent inhibitors of
 ubiquitin-proteasome system
;
_journal_issue 6
_journal_name_full 'Chemical Science'
_journal_page_first 1785
_journal_paper_doi 10.1039/c2sc00620k
_journal_volume 3
_journal_year 2012
_chemical_formula_moiety 'C32 H60 N4 O6 Rh2'
_chemical_formula_sum 'C32 H60 N4 O6 Rh2'
_chemical_formula_weight 802.66
_chemical_name_systematic
;
?
;
_space_group_IT_number 14
_symmetry_cell_setting monoclinic
_symmetry_space_group_name_Hall '-P 2ybc'
_symmetry_space_group_name_H-M 'P 1 21/c 1'
_atom_sites_solution_hydrogens geom
_atom_sites_solution_primary direct
_atom_sites_solution_secondary difmap
_audit_creation_method SHELXL-97
_cell_angle_alpha 90.00
_cell_angle_beta 103.327(2)
_cell_angle_gamma 90.00
_cell_formula_units_Z 2
_cell_length_a 6.9865(4)
_cell_length_b 19.2728(11)
_cell_length_c 14.2390(8)
_cell_measurement_reflns_used 118
_cell_measurement_temperature 173(2)
_cell_measurement_theta_max 45
_cell_measurement_theta_min 3
_cell_volume 1865.64(18)
_computing_structure_refinement 'SHELXL-97 (Sheldrick, 1997)'
_computing_structure_solution 'SHELXS-97 (Sheldrick, 1990)'
_diffrn_ambient_temperature 173(2)
_diffrn_measured_fraction_theta_full 0.976
_diffrn_measured_fraction_theta_max 0.976
_diffrn_radiation_monochromator graphite
_diffrn_radiation_source 'fine-focus sealed tube'
_diffrn_radiation_type CuK\a
_diffrn_radiation_wavelength 1.54178
_diffrn_reflns_av_R_equivalents 0.0649
_diffrn_reflns_av_sigmaI/netI 0.0361
_diffrn_reflns_limit_h_max 8
_diffrn_reflns_limit_h_min -7
_diffrn_reflns_limit_k_max 22
_diffrn_reflns_limit_k_min -22
_diffrn_reflns_limit_l_max 16
_diffrn_reflns_limit_l_min -16
_diffrn_reflns_number 19337
_diffrn_reflns_theta_full 66.20
_diffrn_reflns_theta_max 66.20
_diffrn_reflns_theta_min 3.93
_exptl_absorpt_coefficient_mu 7.508
_exptl_absorpt_correction_T_max 0.741
_exptl_absorpt_correction_T_min 0.612
_exptl_absorpt_correction_type multi-scan
_exptl_absorpt_process_details SADABS
_exptl_crystal_colour red
_exptl_crystal_density_diffrn 1.429
_exptl_crystal_density_method 'not measured'
_exptl_crystal_description block
_exptl_crystal_F_000 836
_exptl_crystal_size_max 0.10
_exptl_crystal_size_mid 0.06
_exptl_crystal_size_min 0.04
_refine_diff_density_max 1.240
_refine_diff_density_min -1.704
_refine_diff_density_rms 0.167
_refine_ls_extinction_method none
_refine_ls_goodness_of_fit_ref 1.071
_refine_ls_hydrogen_treatment mixed
_refine_ls_matrix_type full
_refine_ls_number_parameters 230
_refine_ls_number_reflns 3193
_refine_ls_number_restraints 71
_refine_ls_restrained_S_all 1.066
_refine_ls_R_factor_all 0.0619
_refine_ls_R_factor_gt 0.0606
_refine_ls_shift/su_max 0.002
_refine_ls_shift/su_mean 0.000
_refine_ls_structure_factor_coef Fsqd
_refine_ls_weighting_details 'calc w=1/[\s^2^(Fo^2^)+(0.0964P)^2^+7.9609P] where P=(Fo^2^+2Fc^2^)/3'
_refine_ls_weighting_scheme calc
_refine_ls_wR_factor_gt 0.1633
_refine_ls_wR_factor_ref 0.1652
_reflns_number_gt 3086
_reflns_number_total 3193
_reflns_threshold_expression >2sigma(I)
_cod_data_source_file c2sc00620k.txt
_cod_data_source_block iris8
_cod_original_sg_symbol_H-M 'P 21/C'
_cod_database_code 1515167

loop_
_symmetry_equiv_pos_as_xyz
'x, y, z'
'-x, y+1/2, -z+1/2'
'-x, -y, -z'
'x, -y-1/2, z-1/2'

loop_
_atom_site_label
_atom_site_type_symbol
_atom_site_fract_x
_atom_site_fract_y
_atom_site_fract_z
_atom_site_U_iso_or_equiv
_atom_site_adp_type
_atom_site_occupancy
_atom_site_symmetry_multiplicity
_atom_site_calc_flag
_atom_site_refinement_flags
_atom_site_disorder_assembly
_atom_site_disorder_group
Rh1 Rh 0.14528(5) 0.46888(2) 0.98859(3) 0.0316(2) Uani 1 1 d . . .
N1 N -0.0308(7) 0.4345(2) 0.8662(3) 0.0350(10) Uani 1 1 d . . .
N2 N -0.0623(7) 0.6061(2) 0.9305(3) 0.0368(11) Uani 1 1 d . . .
O1 O 0.3136(6) 0.5111(2) 1.1151(3) 0.0381(9) Uani 1 1 d . . .
O2 O 0.2188(6) 0.5513(2) 0.9102(3) 0.0405(9) Uani 1 1 d . . .
O3 O 0.4255(6) 0.4139(2) 0.9676(3) 0.0394(9) Uani 1 1 d D . .
C1 C -0.2154(10) 0.4508(3) 0.8385(5) 0.0436(14) Uani 1 1 d . . .
C3 C -0.1458(13) 0.3886(5) 0.7089(6) 0.069(2) Uani 1 1 d . A .
H3A H -0.1190 0.4155 0.6540 0.083 Uiso 1 1 calc R . .
H3B H -0.1752 0.3401 0.6877 0.083 Uiso 1 1 calc R . .
C4 C 0.0321(13) 0.3910(5) 0.7940(6) 0.067(2) Uani 1 1 d . . .
H4A H 0.0676 0.3438 0.8197 0.080 Uiso 1 1 calc R . .
H4B H 0.1468 0.4118 0.7747 0.080 Uiso 1 1 calc R . .
C2 C -0.3180(14) 0.4197(5) 0.7416(7) 0.079(3) Uani 1 1 d D . .
H2A H -0.28(3) 0.461(6) 0.709(12) 0.04(3) Uiso 0.409(10) 1 d PD A 1
C5A C -0.500(3) 0.4068(13) 0.7047(14) 0.069(3) Uani 0.409(10) 1 d PDU A 1
H5A1 H -0.5741 0.4319 0.7458 0.083 Uiso 0.409(10) 1 calc PR A 1
H5A2 H -0.5173 0.3568 0.7163 0.083 Uiso 0.409(10) 1 calc PR A 1
C6A C -0.614(5) 0.4201(19) 0.600(2) 0.096(5) Uani 0.409(10) 1 d PDU A 1
H6A1 H -0.6766 0.3746 0.5815 0.115 Uiso 0.409(10) 1 calc PR A 1
H6A2 H -0.5067 0.4232 0.5656 0.115 Uiso 0.409(10) 1 calc PR A 1
C7A C -0.768(4) 0.4715(12) 0.5439(17) 0.093(4) Uani 0.409(10) 1 d PDU A 1
H7A1 H -0.8440 0.4915 0.5880 0.112 Uiso 0.409(10) 1 calc PR A 1
H7A2 H -0.6991 0.5101 0.5193 0.112 Uiso 0.409(10) 1 calc PR A 1
C8A C -0.908(6) 0.436(2) 0.460(2) 0.129(7) Uani 0.409(10) 1 d PDU A 1
H8A1 H -0.8319 0.4142 0.4179 0.193 Uiso 0.409(10) 1 calc PR A 1
H8A2 H -0.9963 0.4711 0.4225 0.193 Uiso 0.409(10) 1 calc PR A 1
H8A3 H -0.9848 0.4012 0.4842 0.193 Uiso 0.409(10) 1 calc PR A 1
H2B H -0.383(17) 0.377(4) 0.762(8) 0.04(3) Uiso 0.591(10) 1 d PD A 2
C5B C -0.473(2) 0.4638(8) 0.6822(11) 0.069(3) Uani 0.591(10) 1 d PDU A 2
H5B1 H -0.4145 0.5091 0.6716 0.083 Uiso 0.591(10) 1 calc PR A 2
H5B2 H -0.5757 0.4724 0.7183 0.083 Uiso 0.591(10) 1 calc PR A 2
C6B C -0.570(3) 0.4318(13) 0.5830(14) 0.096(5) Uani 0.591(10) 1 d PDU A 2
H6B1 H -0.6461 0.4686 0.5421 0.115 Uiso 0.591(10) 1 calc PR A 2
H6B2 H -0.4648 0.4166 0.5515 0.115 Uiso 0.591(10) 1 calc PR A 2
C7B C -0.705(3) 0.3714(10) 0.5853(11) 0.093(4) Uani 0.591(10) 1 d PDU A 2
H7B1 H -0.7940 0.3821 0.6281 0.112 Uiso 0.591(10) 1 calc PR A 2
H7B2 H -0.6262 0.3299 0.6111 0.112 Uiso 0.591(10) 1 calc PR A 2
C8B C -0.826(4) 0.3566(15) 0.4820(14) 0.129(7) Uani 0.591(10) 1 d PDU A 2
H8B1 H -0.8801 0.4001 0.4516 0.193 Uiso 0.591(10) 1 calc PR A 2
H8B2 H -0.9334 0.3246 0.4849 0.193 Uiso 0.591(10) 1 calc PR A 2
H8B3 H -0.7406 0.3355 0.4439 0.193 Uiso 0.591(10) 1 calc PR A 2
C9 C 0.0925(10) 0.6009(3) 0.8946(5) 0.0418(14) Uani 1 1 d . . .
C10 C 0.1156(16) 0.6610(5) 0.8310(8) 0.083(3) Uani 1 1 d . . .
H10 H 0.2068 0.6911 0.8784 0.100 Uiso 1 1 calc R . .
C11 C -0.0717(13) 0.6995(5) 0.8219(7) 0.075(3) Uani 1 1 d . . .
H11A H -0.1554 0.6943 0.7560 0.091 Uiso 1 1 calc R . .
H11B H -0.0455 0.7495 0.8348 0.091 Uiso 1 1 calc R . .
C12 C -0.1740(12) 0.6683(4) 0.8964(6) 0.060(2) Uani 1 1 d . . .
H12A H -0.1709 0.7011 0.9502 0.072 Uiso 1 1 calc R . .
H12B H -0.3126 0.6567 0.8663 0.072 Uiso 1 1 calc R . .
C13 C 0.2306(18) 0.6498(7) 0.7618(8) 0.104(4) Uani 1 1 d . . .
H13A H 0.1648 0.6126 0.7182 0.125 Uiso 1 1 calc R . .
H13B H 0.3585 0.6308 0.7973 0.125 Uiso 1 1 calc R . .
C14 C 0.2759(19) 0.7072(5) 0.6985(8) 0.092(3) Uani 1 1 d U . .
H14A H 0.1486 0.7266 0.6628 0.111 Uiso 1 1 calc R . .
H14B H 0.3436 0.7444 0.7417 0.111 Uiso 1 1 calc R . .
C15 C 0.388(3) 0.6940(9) 0.6310(11) 0.149(6) Uani 1 1 d U . .
H15A H 0.3203 0.6572 0.5871 0.178 Uiso 1 1 calc R . .
H15B H 0.5156 0.6745 0.6663 0.178 Uiso 1 1 calc R . .
C16 C 0.430(3) 0.7513(7) 0.5712(9) 0.133(6) Uani 1 1 d U . .
H16A H 0.3770 0.7405 0.5029 0.200 Uiso 1 1 calc R . .
H16B H 0.5729 0.7580 0.5827 0.200 Uiso 1 1 calc R . .
H16C H 0.3692 0.7940 0.5879 0.200 Uiso 1 1 calc R . .
H31 H 0.443(12) 0.444(3) 0.919(4) 0.06(2) Uiso 1 1 d D . .
H32 H 0.508(11) 0.431(4) 1.024(4) 0.07(3) Uiso 1 1 d D . .

loop_
_atom_site_aniso_label
_atom_site_aniso_U_11
_atom_site_aniso_U_22
_atom_site_aniso_U_33
_atom_site_aniso_U_23
_atom_site_aniso_U_13
_atom_site_aniso_U_12
Rh1 0.0282(3) 0.0339(3) 0.0410(3) 0.00266(15) 0.0249(2) 0.00121(15)
N1 0.031(2) 0.041(3) 0.037(2) -0.004(2) 0.017(2) 0.000(2)
N2 0.038(3) 0.037(2) 0.042(3) 0.008(2) 0.023(2) 0.003(2)
O1 0.029(2) 0.046(2) 0.043(2) -0.0061(18) 0.0134(17) 0.0009(17)
O2 0.042(2) 0.042(2) 0.050(2) 0.0090(19) 0.035(2) 0.0014(19)
O3 0.028(2) 0.043(2) 0.054(3) 0.002(2) 0.0242(19) 0.0006(17)
C1 0.044(4) 0.046(3) 0.047(3) -0.002(3) 0.021(3) 0.002(3)
C3 0.070(5) 0.094(6) 0.051(4) -0.021(4) 0.030(4) 0.007(4)
C4 0.067(5) 0.081(5) 0.055(4) -0.029(4) 0.021(4) 0.011(4)
C2 0.067(6) 0.088(7) 0.075(6) -0.039(5) 0.002(5) 0.014(5)
C5A 0.062(7) 0.081(7) 0.067(6) -0.014(5) 0.018(5) 0.009(6)
C6A 0.090(11) 0.121(10) 0.075(8) 0.001(7) 0.014(8) -0.023(7)
C7A 0.121(11) 0.095(9) 0.067(7) 0.002(6) 0.026(6) -0.017(7)
C8A 0.120(14) 0.151(17) 0.098(10) -0.005(11) -0.009(9) -0.027(12)
C5B 0.062(7) 0.081(7) 0.067(6) -0.014(5) 0.018(5) 0.009(6)
C6B 0.090(11) 0.121(10) 0.075(8) 0.001(7) 0.014(8) -0.023(7)
C7B 0.121(11) 0.095(9) 0.067(7) 0.002(6) 0.026(6) -0.017(7)
C8B 0.120(14) 0.151(17) 0.098(10) -0.005(11) -0.009(9) -0.027(12)
C9 0.046(3) 0.040(3) 0.047(3) 0.007(3) 0.027(3) -0.001(3)
C10 0.098(7) 0.065(5) 0.112(7) 0.036(5) 0.079(6) 0.020(5)
C11 0.064(5) 0.067(5) 0.103(7) 0.044(5) 0.035(5) 0.007(4)
C12 0.060(4) 0.053(4) 0.080(5) 0.026(4) 0.039(4) 0.016(3)
C13 0.093(7) 0.141(10) 0.097(7) 0.056(7) 0.061(6) 0.014(7)
C14 0.116(8) 0.079(6) 0.096(7) 0.020(5) 0.051(6) -0.010(6)
C15 0.149(12) 0.191(14) 0.130(10) 0.071(10) 0.081(9) -0.002(11)
C16 0.209(16) 0.122(10) 0.083(7) 0.013(7) 0.064(9) -0.051(10)

loop_
_atom_type_symbol
_atom_type_description
_atom_type_scat_dispersion_real
_atom_type_scat_dispersion_imag
_atom_type_scat_source
C C 0.0181 0.0091 'International Tables Vol C Tables 4.2.6.8 and 6.1.1.4'
H H 0.0000 0.0000 'International Tables Vol C Tables 4.2.6.8 and 6.1.1.4'
N N 0.0311 0.0180 'International Tables Vol C Tables 4.2.6.8 and 6.1.1.4'
O O 0.0492 0.0322 'International Tables Vol C Tables 4.2.6.8 and 6.1.1.4'
Rh Rh 0.0927 3.6045 'International Tables Vol C Tables 4.2.6.8 and 6.1.1.4'

loop_
_geom_angle_atom_site_label_1
_geom_angle_atom_site_label_2
_geom_angle_atom_site_label_3
_geom_angle
_geom_angle_site_symmetry_1
_geom_angle_site_symmetry_3
N1 Rh1 N2 93.5(2) . 3_567
N1 Rh1 O2 87.94(19) . .
N2 Rh1 O2 175.65(17) 3_567 .
N1 Rh1 O1 175.60(17) . .
N2 Rh1 O1 87.98(19) 3_567 .
O2 Rh1 O1 90.33(18) . .
N1 Rh1 O3 96.02(17) . .
N2 Rh1 O3 96.31(17) 3_567 .
O2 Rh1 O3 87.63(15) . .
O1 Rh1 O3 87.95(16) . .
N1 Rh1 Rh1 85.16(13) . 3_567
N2 Rh1 Rh1 85.33(14) 3_567 3_567
O2 Rh1 Rh1 90.69(11) . 3_567
O1 Rh1 Rh1 90.81(11) . 3_567
O3 Rh1 Rh1 177.91(10) . 3_567
C1 N1 C4 111.2(5) . .
C1 N1 Rh1 123.6(4) . .
C4 N1 Rh1 125.1(4) . .
C9 N2 C12 111.3(5) . .
C9 N2 Rh1 122.9(4) . 3_567
C12 N2 Rh1 125.5(4) . 3_567
C1 O1 Rh1 114.0(4) 3_567 .
C9 O2 Rh1 114.7(3) . .
O1 C1 N1 126.3(6) 3_567 .
O1 C1 C2 119.6(6) 3_567 .
N1 C1 C2 114.1(6) . .
C2 C3 C4 107.7(6) . .
N1 C4 C3 104.7(6) . .
C5A C2 C5B 49.6(12) . .
C5A C2 C3 125.6(12) . .
C5B C2 C3 125.5(10) . .
C5A C2 C1 131.4(12) . .
C5B C2 C1 115.0(8) . .
C3 C2 C1 101.2(7) . .
C2 C5A C6A 127(2) . .
C5A C6A C7A 139(3) . .
C8A C7A C6A 112(2) . .
C2 C5B C6B 113.8(14) . .
C7B C6B C5B 115.7(15) . .
C6B C7B C8B 109.3(16) . .
O2 C9 N2 126.1(5) . .
O2 C9 C10 120.9(6) . .
N2 C9 C10 113.1(6) . .
C13 C10 C11 130.0(9) . .
C13 C10 C9 117.2(8) . .
C11 C10 C9 102.9(6) . .
C10 C11 C12 106.6(6) . .
N2 C12 C11 104.8(6) . .
C10 C13 C14 122.2(10) . .
C15 C14 C13 120.3(11) . .
C14 C15 C16 118.8(15) . .

loop_
_geom_bond_atom_site_label_1
_geom_bond_atom_site_label_2
_geom_bond_distance
_geom_bond_site_symmetry_2
Rh1 N1 2.000(5) .
Rh1 N2 2.014(5) 3_567
Rh1 O2 2.073(4) .
Rh1 O1 2.076(4) .
Rh1 O3 2.305(4) .
Rh1 Rh1 2.4432(7) 3_567
N1 C1 1.297(8) .
N1 C4 1.470(8) .
N2 C9 1.302(8) .
N2 C12 1.452(8) .
N2 Rh1 2.014(5) 3_567
O1 C1 1.287(8) 3_567
O2 C9 1.285(8) .
C1 O1 1.287(8) 3_567
C1 C2 1.523(11) .
C3 C2 1.511(12) .
C3 C4 1.524(12) .
C2 C5A 1.28(2) .
C2 C5B 1.478(18) .
C5A C6A 1.535(18) .
C6A C7A 1.546(19) .
C7A C8A 1.521(19) .
C5B C6B 1.548(17) .
C6B C7B 1.501(17) .
C7B C8B 1.546(16) .
C9 C10 1.503(9) .
C10 C13 1.424(12) .
C10 C11 1.483(12) .
C11 C12 1.532(10) .
C13 C14 1.506(13) .
C14 C15 1.397(17) .
C15 C16 1.467(16) .
